data_4302432
loop_
_publ_author_name
'Jean-Pascal Sutter'
'S\'ebastien Dhers'
'Jean-Pierre Costes'
'Carine Duhayon'
'Laure Vendier'
'Raghunathan Rajamani'
'S. Ramasesha'

_publ_contact_author_address
;
Laboratoire de Chimie de Coordination
205 Route de Narbonne
31077 Toulouse Cedex 04
;
_publ_contact_author_email jean-pascal.sutter@lcc-toulouse.fr
_publ_contact_author_name 'J.-P. Sutter'
_publ_section_title
;
Hetero-Metallic {3d-4f-5d} Complexes: Preparation and Magnetic Behavior of
Trinuclear [(LMe2Ni-Ln){W(CN)8}] Compounds (Ln = Gd, Tb, Dy, Ho, Er, Y;
LMe2= Schiff base) and Variable SMM Characteristics for the Tb Derivative
;
_journal_name_full 'Inorganic Chemistry'
_journal_page_first 5820
_journal_page_last 5828
_journal_paper_doi 10.1021/ic900003m
_journal_volume 48
_journal_year 2009
_chemical_formula_moiety 'C36.5H46.5N12.5Ni1O9Tb1W1,0.5(C3 H7 N O), H2 O'
_chemical_formula_sum 'C38 H52 N13 Ni O10.5 Tb W'
_chemical_formula_weight 1260.40
_space_group_IT_number 14
_symmetry_cell_setting monoclinic
_symmetry_space_group_name_Hall '-P 2ybc'
_symmetry_space_group_name_H-M 'P 1 21/c 1'
_atom_sites_solution_hydrogens geom
_atom_sites_solution_primary direct
_audit_creation_date 06-09-26
_audit_creation_method CRYSTALS_ver_12.84
_cell_angle_alpha 90
_cell_angle_beta 94.115(10)
_cell_angle_gamma 90
_cell_formula_units_Z 4
_cell_length_a 13.9579(11)
_cell_length_b 15.0637(9)
_cell_length_c 25.2840(42)
_cell_measurement_reflns_used 8000
_cell_measurement_temperature 180
_cell_measurement_theta_max 25
_cell_measurement_theta_min 3
_cell_volume 5302.4(10)
_computing_cell_refinement 'IPDS (Stoe & Cie, 1996)'
_computing_data_collection 'IPDS (Stoe & Cie, 1996)'
_computing_data_reduction 'XRED (Stoe & Cie 1996)'
_computing_molecular_graphics 'CAMERON (Watkin et al., 1996)'
_computing_publication_material 'CRYSTALS (Betteridge et al., 2003)'
_computing_structure_refinement 'CRYSTALS (Betteridge et al., 2003)'
_computing_structure_solution 'SIR92 (Altomare et al., 1994)'
_diffrn_ambient_temperature 180
_diffrn_measured_fraction_theta_full 0.999
_diffrn_measured_fraction_theta_max 0.989
_diffrn_measurement_device_type 'Stoe IPDS'
_diffrn_measurement_method '\f scans'
_diffrn_radiation_monochromator graphite
_diffrn_radiation_type 'Mo K\a'
_diffrn_radiation_wavelength 0.71073
_diffrn_reflns_av_R_equivalents 0.060
_diffrn_reflns_limit_h_max 16
_diffrn_reflns_limit_h_min -17
_diffrn_reflns_limit_k_max 18
_diffrn_reflns_limit_k_min -18
_diffrn_reflns_limit_l_max 31
_diffrn_reflns_limit_l_min -31
_diffrn_reflns_number 52783
_diffrn_reflns_theta_full 25.512
_diffrn_reflns_theta_max 26.033
_diffrn_reflns_theta_min 2.106
_diffrn_standards_number 0
_exptl_absorpt_coefficient_mu 3.89
_exptl_absorpt_correction_T_max 0.82
_exptl_absorpt_correction_T_min 0.26
_exptl_absorpt_correction_type multi-scan
_exptl_absorpt_process_details
;
[c.f. r.h. blessing, acta cryst. (1995), a51, 33-38]
;
_exptl_crystal_colour orange
_exptl_crystal_density_diffrn 1.57
_exptl_crystal_description plate
_exptl_crystal_F_000 2460
_exptl_crystal_size_max 0.45
_exptl_crystal_size_mid 0.30
_exptl_crystal_size_min 0.05
_refine_diff_density_max 1.70
_refine_diff_density_min -1.74
_refine_ls_extinction_method None
_refine_ls_goodness_of_fit_ref 1.0850
_refine_ls_hydrogen_treatment constr
_refine_ls_matrix_type full
_refine_ls_number_parameters 564
_refine_ls_number_reflns 7293
_refine_ls_number_restraints 5
_refine_ls_R_factor_all 0.0556
_refine_ls_R_factor_gt 0.0421
_refine_ls_shift/su_max 0.006912
_refine_ls_structure_factor_coef F
_refine_ls_weighting_details
;
 Method, part 1, Chebychev polynomial, (Watkin, 1994, Prince, 1982) 
 [weight] = 1.0/[A~0~*T~0~(x)+A~1~*T~1~(x) ... +A~n-1~]*T~n-1~(x)] 
 where A~i~ are the Chebychev coefficients listed below and x= Fcalc/Fmax 
 Method = Robust Weighting (Prince, 1982) 
 W = [weight] * [1-(deltaF/6*sigmaF)^2^]^2^ 
 A~i~ are: 
 3.90 -0.627 3.34 
;
_refine_ls_weighting_scheme calc
_refine_ls_wR_factor_all 0.0522
_refine_ls_wR_factor_gt 0.0489
_refine_ls_wR_factor_ref 0.0489
_reflns_limit_h_max 17
_reflns_limit_h_min -17
_reflns_limit_k_max 18
_reflns_limit_k_min 0
_reflns_limit_l_max 31
_reflns_limit_l_min 0
_reflns_number_gt 7293
_reflns_number_total 10360
_reflns_threshold_expression I>3.0\s(I)
_cod_data_source_file ic900003m_si_004.cif
_cod_data_source_block Cmp_3b
_cod_depositor_comments
;
The following automatic conversions were performed:
'_symmetry_cell_setting' value 'Monoclinic' changed to 'monoclinic'
according to '/home/saulius/struct/CIF-dictionaries/cif_core.dic'
dictionary named 'cif_core.dic' version 2.4.1 from 2010-06-29.

Automatic conversion script
Id: cif_fix_enum 1527 2010-12-29 10:47:43Z saulius 
;
_cod_original_cell_volume 5302.5(10)
_cod_original_sg_symbol_H-M 'P 1 21/c 1 '
_cod_original_formula_sum 'C38 H52 N13 Ni1 O10.50 Tb1 W1'
_cod_database_code 4302432

loop_
_symmetry_equiv_pos_as_xyz
x,y,z
-x,-y,-z
-x,y+1/2,-z+1/2
x,-y+1/2,z+1/2

loop_
_atom_site_label
_atom_site_type_symbol
_atom_site_fract_x
_atom_site_fract_y
_atom_site_fract_z
_atom_site_U_iso_or_equiv
_atom_site_occupancy
_atom_site_adp_type
_atom_site_refinement_flags_posn
_atom_site_refinement_flags_adp
_atom_site_refinement_flags_occupancy
_atom_site_disorder_assembly
_atom_site_disorder_group
_atom_site_attached_hydrogens
W1 W 0.741897(16) 0.397658(15) 0.332514(9) 0.0266 1.0000 Uani . . . . . .
Ni1 Ni 0.75107(5) 0.69302(5) 0.44897(3) 0.0263 1.0000 Uani . . . . . .
Tb1 Tb 0.70200(2) 0.822283(19) 0.337445(12) 0.0319 1.0000 Uani . . . . . .
C1 C 0.7564(4) 0.5229(4) 0.3745(2) 0.0316 1.0000 Uani . . . . . .
C2 C 0.6599(5) 0.4984(4) 0.2882(3) 0.0398 1.0000 Uani . . . . . .
C3 C 0.8914(4) 0.4369(5) 0.3297(3) 0.0452 1.0000 Uani . . . . . .
C4 C 0.7761(5) 0.3844(6) 0.2507(3) 0.0464 1.0000 Uani . . . . . .
C5 C 0.8008(5) 0.2646(4) 0.3297(3) 0.0415 1.0000 Uani . . . . . .
C6 C 0.6263(5) 0.3206(4) 0.2927(3) 0.0414 1.0000 Uani . . . . . .
C7 C 0.7970(5) 0.3640(5) 0.4121(3) 0.0431 1.0000 Uani . . . . . .
C8 C 0.6199(5) 0.3972(6) 0.3810(3) 0.0524 1.0000 Uani . . . . . .
C9 C 0.8914(7) 0.9735(7) 0.3054(5) 0.0817 1.0000 Uani . . . . . .
C10 C 0.9401(4) 0.8674(4) 0.3723(3) 0.0383 1.0000 Uani . . . . . .
C11 C 1.0343(5) 0.8923(5) 0.3733(3) 0.0478 1.0000 Uani . . . . . .
C12 C 1.1010(5) 0.8536(6) 0.4089(3) 0.0519 1.0000 Uani . . . . . .
C13 C 1.0733(5) 0.7898(6) 0.4427(3) 0.0511 1.0000 Uani . . . . . .
C14 C 0.9774(4) 0.7617(5) 0.4422(3) 0.0407 1.0000 Uani . . . . . .
C15 C 0.9096(4) 0.8018(4) 0.4066(3) 0.0373 1.0000 Uani . . . . . .
C16 C 0.9576(4) 0.6901(5) 0.4787(3) 0.0404 1.0000 Uani . . . . . .
C17 C 0.8813(4) 0.5722(5) 0.5182(3) 0.0387 1.0000 Uani . . . . . .
C18 C 0.7991(5) 0.5584(5) 0.5543(2) 0.0375 1.0000 Uani . . . . . .
C19 C 0.7033(5) 0.5416(4) 0.5220(3) 0.0377 1.0000 Uani . . . . . .
C20 C 0.5713(4) 0.6247(4) 0.4872(3) 0.0336 1.0000 Uani . . . . . .
C21 C 0.5131(4) 0.6857(4) 0.4546(3) 0.0324 1.0000 Uani . . . . . .
C22 C 0.4129(4) 0.6849(4) 0.4618(3) 0.0391 1.0000 Uani . . . . . .
C23 C 0.3500(4) 0.7364(5) 0.4306(3) 0.0420 1.0000 Uani . . . . . .
C24 C 0.3838(4) 0.7930(4) 0.3930(3) 0.0367 1.0000 Uani . . . . . .
C25 C 0.4816(4) 0.7965(4) 0.3866(2) 0.0313 1.0000 Uani . . . . . .
C26 C 0.5470(4) 0.7424(4) 0.4158(2) 0.0282 1.0000 Uani . . . . . .
C27 C 0.4675(5) 0.9289(5) 0.3337(3) 0.0483 1.0000 Uani . . . . . .
C28 C 0.8231(6) 0.4721(6) 0.5843(3) 0.0552 1.0000 Uani . . . . . .
C29 C 0.7926(7) 0.6329(7) 0.5930(3) 0.0606 1.0000 Uani . . . . . .
C30 C 0.6301(5) 0.9454(5) 0.2264(3) 0.0408 1.0000 Uani . . . . . .
C31 C 0.5764(6) 1.0524(7) 0.1605(4) 0.0654 1.0000 Uani . . . . . .
C33 C 0.6639(10) 0.9764(7) 0.4275(4) 0.0459 0.5000 Uani D . . . . .
C34 C 0.628(2) 1.0518(19) 0.4894(10) 0.0967 0.5000 Uani D . . . . .
C36 C 0.8794(5) 0.6957(5) 0.2998(3) 0.0467 1.0000 Uani . . . . . .
C37 C 0.9609(8) 0.7768(8) 0.2342(5) 0.0893 1.0000 Uani . . . . . .
C38 C 1.0484(6) 0.6659(6) 0.2931(5) 0.0675 1.0000 Uani . . . . . .
C39 C 0.9500(15) 0.9583(15) 0.5059(9) 0.0749 0.5000 Uani . . . . . .
C40 C 0.9838(16) 0.8444(15) 0.5744(9) 0.0749 0.5000 Uani . . . . . .
C41 C 1.1085(16) 0.9429(15) 0.5453(9) 0.0749 0.5000 Uani . . . . . .
C321 C 0.6850(11) 1.0981(9) 0.2320(6) 0.0530 0.6000 Uani . . . . . .
C322 C 0.647(2) 1.0903(19) 0.2553(12) 0.0807 0.4000 Uani . . . . . .
C351 C 0.728(3) 1.126(3) 0.429(2) 0.0967 0.2500 Uani D . . . . .
C352 C 0.637(4) 1.1572(16) 0.420(2) 0.0967 0.2500 Uani D . . . . .
N1 N 0.7602(4) 0.5888(3) 0.3963(2) 0.0341 1.0000 Uani . . . . . .
N2 N 0.6180(5) 0.5511(4) 0.2644(3) 0.0560 1.0000 Uani . . . . . .
N3 N 0.9687(5) 0.4572(5) 0.3276(4) 0.0729 1.0000 Uani . . . . . .
N4 N 0.7912(5) 0.3786(7) 0.2071(3) 0.0731 1.0000 Uani . . . . . .
N5 N 0.8299(5) 0.1949(4) 0.3279(3) 0.0590 1.0000 Uani . . . . . .
N6 N 0.5641(5) 0.2843(5) 0.2724(3) 0.0650 1.0000 Uani . . . . . .
N7 N 0.8227(6) 0.3470(5) 0.4547(3) 0.0599 1.0000 Uani . . . . . .
N8 N 0.5573(6) 0.3981(8) 0.4063(3) 0.0867 1.0000 Uani . . . . . .
N9 N 0.8773(4) 0.6530(4) 0.4862(2) 0.0345 1.0000 Uani . . . . . .
N10 N 0.6638(4) 0.6181(3) 0.4908(2) 0.0310 1.0000 Uani . . . . . .
N11 N 0.6278(4) 1.0262(4) 0.2094(2) 0.0385 1.0000 Uani . . . . . .
N12 N 0.6547(9) 1.0637(7) 0.4373(5) 0.0459 0.5000 Uani D . . . . .
N13 N 0.9571(4) 0.7092(4) 0.2749(3) 0.0529 1.0000 Uani . . . . . .
N14 N 1.0119(13) 0.9146(12) 0.5403(7) 0.0749 0.5000 Uani . . . . . .
O1 O 0.8672(3) 0.9002(3) 0.3372(2) 0.0460 1.0000 Uani . . . . . .
O2 O 0.8169(3) 0.7795(3) 0.40220(19) 0.0381 1.0000 Uani . . . . . .
O3 O 0.6385(3) 0.7474(3) 0.40502(17) 0.0323 1.0000 Uani . . . . . .
O4 O 0.5239(3) 0.8530(3) 0.35146(19) 0.0355 1.0000 Uani . . . . . .
O5 O 0.6719(4) 0.9197(4) 0.2681(2) 0.0631 1.0000 Uani . . . . . .
O6 O 0.6899(4) 0.9518(3) 0.38673(19) 0.0459 1.0000 Uani D . . . . .
O7 O 0.8009(4) 0.7337(3) 0.2889(2) 0.0502 1.0000 Uani . . . . . .
O8 O 0.6014(4) 0.7318(4) 0.2830(2) 0.0575 1.0000 Uani . . . . . .
O9 O 0.7391(5) 0.8044(4) 0.5012(3) 0.0618 1.0000 Uani . . . . . .
O10 O 0.8623(10) 0.9417(10) 0.4992(6) 0.0749 0.5000 Uani . . . . . .
O20 O 0.682(2) 0.865(2) 0.6217(11) 0.149(7) 0.5000 Uiso . . . . . .
O21 O 0.596(3) 0.872(3) 0.5513(16) 0.191(7) 0.5000 Uiso . . . . . .
H91 H 0.8371 0.9892 0.2819 0.1170 1.0000 Uiso R . . . . .
H92 H 0.9094 1.0234 0.3275 0.1170 1.0000 Uiso R . . . . .
H93 H 0.9440 0.9571 0.2849 0.1169 1.0000 Uiso R . . . . .
H111 H 1.0529 0.9343 0.3495 0.0561 1.0000 Uiso R . . . . .
H121 H 1.1648 0.8720 0.4101 0.0611 1.0000 Uiso R . . . . .
H131 H 1.1187 0.7634 0.4665 0.0590 1.0000 Uiso R . . . . .
H161 H 1.0111 0.6667 0.4983 0.0491 1.0000 Uiso R . . . . .
H171 H 0.9405 0.5732 0.5405 0.0449 1.0000 Uiso R . . . . .
H172 H 0.8807 0.5225 0.4942 0.0451 1.0000 Uiso R . . . . .
H191 H 0.6567 0.5245 0.5469 0.0450 1.0000 Uiso R . . . . .
H192 H 0.7129 0.4930 0.4975 0.0450 1.0000 Uiso R . . . . .
H201 H 0.5387 0.5864 0.5083 0.0400 1.0000 Uiso R . . . . .
H221 H 0.3896 0.6490 0.4880 0.0469 1.0000 Uiso R . . . . .
H231 H 0.2846 0.7329 0.4349 0.0511 1.0000 Uiso R . . . . .
H241 H 0.3415 0.8286 0.3723 0.0439 1.0000 Uiso R . . . . .
H271 H 0.5061 0.9682 0.3146 0.0729 1.0000 Uiso R . . . . .
H272 H 0.4446 0.9582 0.3641 0.0728 1.0000 Uiso R . . . . .
H273 H 0.4141 0.9090 0.3108 0.0729 1.0000 Uiso R . . . . .
H281 H 0.8857 0.4764 0.6026 0.0810 1.0000 Uiso R . . . . .
H282 H 0.7760 0.4617 0.6097 0.0810 1.0000 Uiso R . . . . .
H283 H 0.8225 0.4232 0.5596 0.0811 1.0000 Uiso R . . . . .
H291 H 0.8536 0.6421 0.6120 0.0899 1.0000 Uiso R . . . . .
H292 H 0.7459 0.6187 0.6174 0.0899 1.0000 Uiso R . . . . .
H293 H 0.7735 0.6856 0.5743 0.0899 1.0000 Uiso R . . . . .
H301 H 0.5987 0.9026 0.2047 0.0482 1.0000 Uiso R . . . . .
H311 H 0.6182 1.0864 0.1397 0.0929 1.0000 Uiso R . . . . .
H312 H 0.5559 1.0007 0.1411 0.0931 1.0000 Uiso R . . . . .
H313 H 0.5217 1.0875 0.1682 0.0929 1.0000 Uiso R . . . . .
H331 H 0.6516 0.9350 0.4534 0.0490 0.5000 Uiso R . . . . .
H341 H 0.5754 1.0897 0.4954 0.1200 0.5000 Uiso R . . . . .
H342 H 0.6809 1.0666 0.5137 0.1199 0.5000 Uiso R . . . . .
H343 H 0.6099 0.9916 0.4947 0.1200 0.5000 Uiso R . . . . .
H361 H 0.8828 0.6543 0.3275 0.0570 1.0000 Uiso R . . . . .
H371 H 0.9921 0.7534 0.2045 0.1340 1.0000 Uiso R . . . . .
H372 H 0.9970 0.8263 0.2489 0.1341 1.0000 Uiso R . . . . .
H373 H 0.8970 0.7961 0.2229 0.1340 1.0000 Uiso R . . . . .
H381 H 1.0774 0.6420 0.2627 0.0980 1.0000 Uiso R . . . . .
H382 H 1.0911 0.7077 0.3111 0.0981 1.0000 Uiso R . . . . .
H383 H 1.0344 0.6184 0.3169 0.0980 1.0000 Uiso R . . . . .
H391 H 0.9757 1.0056 0.4859 0.0963 0.5000 Uiso R . . . . .
H401 H 1.0262 0.8435 0.6059 0.1200 0.5000 Uiso R . . . . .
H402 H 0.9193 0.8560 0.5837 0.1198 0.5000 Uiso R . . . . .
H403 H 0.9861 0.7882 0.5567 0.1201 0.5000 Uiso R . . . . .
H411 H 1.1335 0.9402 0.5816 0.1200 0.5000 Uiso R . . . . .
H412 H 1.1113 1.0028 0.5325 0.1200 0.5000 Uiso R . . . . .
H413 H 1.1450 0.9045 0.5238 0.1200 0.5000 Uiso R . . . . .
H3211 H 0.7183 1.0789 0.2645 0.0608 0.6000 Uiso R . . . . .
H3212 H 0.6439 1.1472 0.2390 0.0608 0.6000 Uiso R . . . . .
H3213 H 0.7309 1.1163 0.2076 0.0608 0.6000 Uiso R . . . . .
H3221 H 0.6436 1.1499 0.2418 0.0940 0.4000 Uiso R . . . . .
H3222 H 0.7095 1.0791 0.2718 0.0940 0.4000 Uiso R . . . . .
H3223 H 0.5997 1.0828 0.2809 0.0940 0.4000 Uiso R . . . . .
H3511 H 0.7346 1.1205 0.3916 0.0959 0.2500 Uiso R . . . . .
H3512 H 0.7034 1.1839 0.4365 0.0959 0.2500 Uiso R . . . . .
H3513 H 0.7888 1.1175 0.4481 0.0959 0.2500 Uiso R . . . . .
H3521 H 0.6563 1.1608 0.3842 0.0959 0.2500 Uiso R . . . . .
H3522 H 0.6757 1.1972 0.4421 0.0959 0.2500 Uiso R . . . . .
H3523 H 0.5708 1.1734 0.4205 0.0959 0.2500 Uiso R . . . . .

loop_
_atom_site_aniso_label
_atom_site_aniso_U_11
_atom_site_aniso_U_22
_atom_site_aniso_U_33
_atom_site_aniso_U_23
_atom_site_aniso_U_13
_atom_site_aniso_U_12
W1 0.02197(12) 0.02594(13) 0.03135(13) -0.00137(9) -0.00221(8) 0.00177(9)
Ni1 0.0208(3) 0.0242(3) 0.0336(4) 0.0015(3) 0.0001(3) -0.0008(3)
Tb1 0.02372(16) 0.02965(16) 0.04243(18) 0.00944(12) 0.00273(11) 0.00340(11)
C1 0.032(3) 0.036(3) 0.027(3) 0.001(3) 0.002(2) 0.004(2)
C2 0.045(4) 0.039(3) 0.035(3) -0.005(3) -0.001(3) 0.006(3)
C3 0.022(3) 0.039(4) 0.074(5) -0.016(3) 0.002(3) -0.003(3)
C4 0.031(3) 0.071(5) 0.038(4) -0.003(3) 0.002(3) 0.003(3)
C5 0.031(3) 0.029(3) 0.063(4) -0.007(3) -0.005(3) 0.003(2)
C6 0.030(3) 0.038(3) 0.055(4) -0.003(3) -0.011(3) 0.000(3)
C7 0.052(4) 0.036(3) 0.039(4) 0.004(3) -0.016(3) 0.011(3)
C8 0.035(3) 0.088(6) 0.035(3) 0.008(4) 0.011(3) 0.009(4)
C9 0.055(5) 0.059(5) 0.128(9) 0.054(6) -0.012(5) -0.008(4)
C10 0.024(3) 0.034(3) 0.057(4) 0.007(3) -0.001(3) 0.002(2)
C11 0.033(3) 0.046(4) 0.066(5) 0.019(3) 0.009(3) -0.001(3)
C12 0.021(3) 0.065(5) 0.069(5) 0.021(4) 0.000(3) -0.006(3)
C13 0.026(3) 0.066(5) 0.061(5) 0.021(4) -0.001(3) -0.006(3)
C14 0.022(3) 0.051(4) 0.049(4) 0.012(3) 0.002(3) -0.004(3)
C15 0.023(3) 0.033(3) 0.056(4) 0.007(3) 0.001(3) -0.002(2)
C16 0.021(3) 0.053(4) 0.046(4) 0.015(3) -0.001(2) -0.005(3)
C17 0.026(3) 0.042(3) 0.046(4) 0.015(3) -0.005(3) 0.001(3)
C18 0.035(3) 0.050(4) 0.027(3) 0.007(3) -0.003(2) -0.005(3)
C19 0.036(3) 0.038(3) 0.039(3) 0.012(3) 0.001(3) -0.009(3)
C20 0.030(3) 0.036(3) 0.035(3) -0.003(3) 0.005(2) -0.005(2)
C21 0.024(3) 0.032(3) 0.041(3) -0.003(2) 0.001(2) -0.002(2)
C22 0.023(3) 0.042(4) 0.053(4) -0.003(3) 0.007(3) -0.008(3)
C23 0.023(3) 0.048(4) 0.056(4) -0.004(3) 0.006(3) 0.002(3)
C24 0.022(3) 0.042(3) 0.046(4) -0.003(3) 0.002(2) 0.005(2)
C25 0.027(3) 0.030(3) 0.037(3) -0.002(2) 0.002(2) 0.002(2)
C26 0.025(3) 0.024(3) 0.037(3) -0.003(2) 0.005(2) -0.003(2)
C27 0.041(4) 0.040(4) 0.065(5) 0.017(3) 0.008(3) 0.011(3)
C28 0.045(4) 0.068(5) 0.050(4) 0.027(4) -0.009(3) -0.010(4)
C29 0.061(5) 0.070(5) 0.049(5) -0.003(4) -0.006(4) -0.001(4)
C30 0.036(3) 0.037(3) 0.048(4) 0.014(3) 0.000(3) -0.005(3)
C31 0.052(5) 0.087(7) 0.057(5) 0.034(5) 0.000(4) 0.008(4)
C33 0.0461(8) 0.0461(8) 0.0461(8) 0.0057(8) 0.0086(8) 0.0057(8)
C34 0.097(6) 0.097(6) 0.097(6) 0.017(6) 0.023(6) 0.017(6)
C36 0.035(4) 0.045(4) 0.061(5) 0.004(3) 0.016(3) 0.008(3)
C37 0.074(6) 0.087(7) 0.112(9) 0.059(7) 0.038(6) 0.023(6)
C38 0.042(4) 0.059(5) 0.104(8) 0.016(5) 0.024(5) 0.017(4)
C39 0.0747(14) 0.0747(14) 0.0747(14) -0.0061(14) -0.0003(14) -0.0061(14)
C40 0.0747(14) 0.0747(14) 0.0747(14) -0.0061(14) -0.0003(14) -0.0061(14)
C41 0.0747(14) 0.0747(14) 0.0747(14) -0.0061(14) -0.0003(14) -0.0061(14)
C321 0.053(2) 0.053(2) 0.053(2) 0.001(2) 0.005(2) 0.001(2)
C322 0.081(2) 0.081(2) 0.081(2) 0.001(2) 0.007(2) 0.001(2)
C351 0.097(6) 0.097(6) 0.097(6) 0.017(6) 0.023(6) 0.017(6)
C352 0.097(6) 0.097(6) 0.097(6) 0.017(6) 0.023(6) 0.017(6)
N1 0.037(3) 0.029(3) 0.036(3) 0.000(2) 0.003(2) 0.003(2)
N2 0.078(5) 0.040(3) 0.046(3) -0.002(3) -0.027(3) 0.027(3)
N3 0.033(3) 0.065(5) 0.121(7) -0.034(5) 0.009(4) -0.014(3)
N4 0.049(4) 0.123(7) 0.047(4) -0.003(4) 0.011(3) 0.018(4)
N5 0.062(4) 0.032(3) 0.080(5) -0.007(3) -0.011(4) 0.014(3)
N6 0.042(4) 0.057(4) 0.090(6) -0.008(4) -0.031(4) -0.014(3)
N7 0.075(5) 0.047(4) 0.055(4) 0.004(3) -0.023(3) 0.016(3)
N8 0.051(4) 0.151(10) 0.061(5) 0.025(5) 0.022(4) 0.019(5)
N9 0.024(2) 0.040(3) 0.039(3) 0.006(2) 0.000(2) 0.000(2)
N10 0.030(2) 0.034(3) 0.029(2) 0.001(2) -0.0008(19) -0.004(2)
N11 0.038(3) 0.031(3) 0.045(3) 0.003(2) -0.006(2) 0.002(2)
N12 0.0461(8) 0.0461(8) 0.0461(8) 0.0057(8) 0.0086(8) 0.0057(8)
N13 0.039(3) 0.052(4) 0.070(4) 0.014(3) 0.021(3) 0.012(3)
N14 0.0747(14) 0.0747(14) 0.0747(14) -0.0061(14) -0.0003(14) -0.0061(14)
O1 0.034(2) 0.041(3) 0.063(3) 0.023(2) 0.004(2) -0.0012(19)
O2 0.021(2) 0.043(2) 0.050(3) 0.019(2) -0.0057(18) -0.0006(17)
O3 0.0225(19) 0.032(2) 0.042(2) 0.0071(18) 0.0034(16) -0.0008(16)
O4 0.026(2) 0.030(2) 0.050(3) 0.0103(19) 0.0013(18) 0.0050(17)
O5 0.049(3) 0.078(4) 0.062(4) 0.045(3) 0.006(3) 0.017(3)
O6 0.0461(8) 0.0461(8) 0.0461(8) 0.0057(8) 0.0086(8) 0.0057(8)
O7 0.038(3) 0.050(3) 0.064(3) 0.006(2) 0.015(2) 0.009(2)
O8 0.041(3) 0.055(3) 0.074(4) -0.022(3) -0.019(3) 0.018(2)
O9 0.066(4) 0.053(3) 0.066(4) -0.018(3) 0.002(3) -0.007(3)
O10 0.0747(14) 0.0747(14) 0.0747(14) -0.0061(14) -0.0003(14) -0.0061(14)

loop_
_atom_type_symbol
_atom_type_scat_dispersion_real
_atom_type_scat_dispersion_imag
_atom_type_scat_Cromer_Mann_a1
_atom_type_scat_Cromer_Mann_b1
_atom_type_scat_Cromer_Mann_a2
_atom_type_scat_Cromer_Mann_b2
_atom_type_scat_Cromer_Mann_a3
_atom_type_scat_Cromer_Mann_b3
_atom_type_scat_Cromer_Mann_a4
_atom_type_scat_Cromer_Mann_b4
_atom_type_scat_Cromer_Mann_c
_atom_type_scat_source
W -0.8490 6.8722 29.0818 1.7203 15.4300 9.2259 14.4327 0.3217 5.1198 57.0560 9.8875 'International Tables Vol C 4.2.6.8 and 6.1.1.4'
Ni 0.3393 1.1124 12.8376 3.8785 7.2920 0.2565 4.4438 12.1763 2.3800 66.3421 1.0341 'International Tables Vol C 4.2.6.8 and 6.1.1.4'
Tb -0.1723 4.1537 25.8976 2.2426 18.2185 0.1961 14.3167 12.6648 2.9535 115.3620 3.5822 'International Tables Vol C 4.2.6.8 and 6.1.1.4'
C 0.0033 0.0016 2.3100 20.8439 1.0200 10.2075 1.5886 0.5687 0.8650 51.6512 0.2156 'International Tables Vol C 4.2.6.8 and 6.1.1.4'
N 0.0061 0.0033 12.2126 0.0057 3.1322 9.8933 2.0125 28.9975 1.1663 0.5826 -11.5290 'International Tables Vol C 4.2.6.8 and 6.1.1.4'
O 0.0106 0.0060 3.0485 13.2771 2.2868 5.7011 1.5463 0.3239 0.8670 32.9089 0.2508 'International Tables Vol C 4.2.6.8 and 6.1.1.4'
H 0.0000 0.0000 0.4930 10.5109 0.3229 26.1257 0.1402 3.1424 0.0408 57.7998 0.0030 'International Tables Vol C 4.2.6.8 and 6.1.1.4'

loop_
_geom_angle_atom_site_label_1
_geom_angle_site_symmetry_1
_geom_angle_atom_site_label_2
_geom_angle_site_symmetry_2
_geom_angle_atom_site_label_3
_geom_angle_site_symmetry_3
_geom_angle
_geom_angle_publ_flag
C1 . W1 . C2 . 70.7(2) yes
C1 . W1 . C3 . 74.0(2) yes
C2 . W1 . C3 . 105.4(3) yes
C1 . W1 . C4 . 121.9(3) yes
C2 . W1 . C4 . 73.4(3) yes
C3 . W1 . C4 . 73.5(3) yes
C1 . W1 . C5 . 143.0(2) yes
C2 . W1 . C5 . 144.9(3) yes
C3 . W1 . C5 . 83.3(3) yes
C4 . W1 . C5 . 76.9(3) yes
C1 . W1 . C6 . 137.0(2) yes
C2 . W1 . C6 . 77.7(3) yes
C3 . W1 . C6 . 144.2(3) yes
C4 . W1 . C6 . 73.5(3) yes
C5 . W1 . C6 . 76.2(2) yes
C1 . W1 . C7 . 74.6(2) yes
C2 . W1 . C7 . 141.8(3) yes
C3 . W1 . C7 . 79.4(3) yes
C4 . W1 . C7 . 141.2(3) yes
C5 . W1 . C7 . 72.8(3) yes
C1 . W1 . C8 . 77.0(3) yes
C2 . W1 . C8 . 83.6(3) yes
C3 . W1 . C8 . 144.5(3) yes
C4 . W1 . C8 . 140.9(3) yes
C5 . W1 . C8 . 109.3(3) yes
C6 . W1 . C7 . 120.5(3) yes
C6 . W1 . C8 . 70.9(3) yes
C7 . W1 . C8 . 73.4(3) yes
N1 . Ni1 . N9 . 88.9(2) yes
N1 . Ni1 . N10 . 88.9(2) yes
N9 . Ni1 . N10 . 97.3(2) yes
N1 . Ni1 . O2 . 93.5(2) yes
N9 . Ni1 . O2 . 92.69(19) yes
N10 . Ni1 . O2 . 169.74(18) yes
N1 . Ni1 . O3 . 92.03(19) yes
N9 . Ni1 . O3 . 170.34(19) yes
N10 . Ni1 . O3 . 92.30(18) yes
O2 . Ni1 . O3 . 77.65(16) yes
N1 . Ni1 . O9 . 177.8(2) yes
N9 . Ni1 . O9 . 92.9(2) yes
N10 . Ni1 . O9 . 92.2(2) yes
O2 . Ni1 . O9 . 85.1(2) yes
O3 . Ni1 . O9 . 86.0(2) yes
O1 . Tb1 . O2 . 63.43(15) yes
O1 . Tb1 . O3 . 128.35(15) yes
O2 . Tb1 . O3 . 67.45(15) yes
O1 . Tb1 . O4 . 141.90(15) yes
O2 . Tb1 . O4 . 125.62(16) yes
O3 . Tb1 . O4 . 63.60(14) yes
O1 . Tb1 . O5 . 79.80(19) yes
O2 . Tb1 . O5 . 143.17(19) yes
O3 . Tb1 . O5 . 145.81(17) yes
O4 . Tb1 . O5 . 82.26(17) yes
O1 . Tb1 . O6 . 73.74(18) yes
O2 . Tb1 . O6 . 85.83(18) yes
O3 . Tb1 . O6 . 88.08(16) yes
O4 . Tb1 . O6 . 70.61(16) yes
O5 . Tb1 . O6 . 81.8(2) yes
O1 . Tb1 . O7 . 72.37(18) yes
O2 . Tb1 . O7 . 78.82(19) yes
O3 . Tb1 . O7 . 112.86(17) yes
O4 . Tb1 . O7 . 142.02(17) yes
O5 . Tb1 . O7 . 92.6(2) yes
O1 . Tb1 . O8 . 139.6(2) yes
O2 . Tb1 . O8 . 128.01(18) yes
O3 . Tb1 . O8 . 84.5(2) yes
O4 . Tb1 . O8 . 68.96(17) yes
O5 . Tb1 . O8 . 81.6(2) yes
O6 . Tb1 . O7 . 146.10(18) yes
O6 . Tb1 . O8 . 137.87(17) yes
O7 . Tb1 . O8 . 73.07(19) yes
W1 . C1 . N1 . 177.4(5) yes
W1 . C2 . N2 . 179.0(7) yes
W1 . C3 . N3 . 179.2(8) yes
W1 . C4 . N4 . 177.7(6) yes
W1 . C5 . N5 . 178.8(6) yes
W1 . C6 . N6 . 176.8(7) yes
W1 . C7 . N7 . 177.4(7) yes
W1 . C8 . N8 . 179.0(10) yes
O1 . C9 . H91 . 109.5 no
O1 . C9 . H92 . 109.9 no
H91 . C9 . H92 . 109.3 no
O1 . C9 . H93 . 109.1 no
H91 . C9 . H93 . 109.3 no
H92 . C9 . H93 . 109.7 no
C11 . C10 . C15 . 121.1(6) yes
C11 . C10 . O1 . 124.9(6) yes
C15 . C10 . O1 . 113.9(5) yes
C10 . C11 . C12 . 120.0(6) yes
C10 . C11 . H111 . 119.4 no
C12 . C11 . H111 . 120.6 no
C11 . C12 . C13 . 120.0(6) yes
C11 . C12 . H121 . 119.7 no
C13 . C12 . H121 . 120.3 no
C12 . C13 . C14 . 121.4(7) yes
C12 . C13 . H131 . 119.8 no
C14 . C13 . H131 . 118.8 no
C13 . C14 . C15 . 118.5(6) yes
C13 . C14 . C16 . 116.2(6) yes
C15 . C14 . C16 . 125.3(6) yes
C10 . C15 . C14 . 118.9(6) yes
C10 . C15 . O2 . 117.5(6) yes
C14 . C15 . O2 . 123.6(6) yes
C14 . C16 . N9 . 128.6(6) yes
C14 . C16 . H161 . 115.7 no
N9 . C16 . H161 . 115.7 no
C18 . C17 . N9 . 116.3(5) yes
C18 . C17 . H171 . 107.4 no
N9 . C17 . H171 . 107.9 no
C18 . C17 . H172 . 107.4 no
N9 . C17 . H172 . 107.4 no
H171 . C17 . H172 . 110.4 no
C17 . C18 . C19 . 111.4(5) yes
C17 . C18 . C28 . 105.3(6) yes
C19 . C18 . C28 . 105.9(5) yes
C17 . C18 . C29 . 111.8(6) yes
C19 . C18 . C29 . 112.3(6) yes
C28 . C18 . C29 . 109.6(6) yes
C18 . C19 . N10 . 115.6(5) yes
C18 . C19 . H191 . 107.2 no
N10 . C19 . H191 . 108.0 no
C18 . C19 . H192 . 107.9 no
N10 . C19 . H192 . 108.0 no
H191 . C19 . H192 . 110.0 no
C21 . C20 . N10 . 127.4(6) yes
C21 . C20 . H201 . 116.4 no
N10 . C20 . H201 . 116.3 no
C20 . C21 . C22 . 116.1(6) yes
C20 . C21 . C26 . 125.5(5) yes
C22 . C21 . C26 . 118.4(6) yes
C21 . C22 . C23 . 121.0(6) yes
C21 . C22 . H221 . 119.4 no
C23 . C22 . H221 . 119.5 no
C22 . C23 . C24 . 120.4(6) yes
C22 . C23 . H231 . 119.6 no
C24 . C23 . H231 . 120.0 no
C23 . C24 . C25 . 119.3(6) yes
C23 . C24 . H241 . 120.6 no
C25 . C24 . H241 . 120.1 no
C24 . C25 . C26 . 121.9(6) yes
C24 . C25 . O4 . 124.3(6) yes
C26 . C25 . O4 . 113.8(5) yes
C21 . C26 . C25 . 118.9(5) yes
C21 . C26 . O3 . 123.6(5) yes
C25 . C26 . O3 . 117.4(5) yes
O4 . C27 . H271 . 109.4 no
O4 . C27 . H272 . 108.7 no
H271 . C27 . H272 . 110.6 no
O4 . C27 . H273 . 108.9 no
H271 . C27 . H273 . 109.5 no
H272 . C27 . H273 . 109.8 no
C18 . C28 . H281 . 109.9 no
C18 . C28 . H282 . 109.4 no
H281 . C28 . H282 . 109.3 no
C18 . C28 . H283 . 109.6 no
H281 . C28 . H283 . 109.2 no
H282 . C28 . H283 . 109.5 no
C18 . C29 . H291 . 110.1 no
C18 . C29 . H292 . 109.4 no
H291 . C29 . H292 . 109.3 no
C18 . C29 . H293 . 109.4 no
H291 . C29 . H293 . 109.6 no
H292 . C29 . H293 . 109.1 no
N11 . C30 . O5 . 125.5(7) yes
N11 . C30 . H301 . 117.1 no
O5 . C30 . H301 . 117.4 no
N11 . C31 . H311 . 109.4 no
N11 . C31 . H312 . 109.3 no
H311 . C31 . H312 . 109.1 no
N11 . C31 . H313 . 109.4 no
H311 . C31 . H313 . 109.8 no
H312 . C31 . H313 . 109.9 no
N12 . C33 . O6 . 120.6(11) yes
N12 . C33 . H331 . 119.9 no
O6 . C33 . H331 . 119.4 no
N12 . C34 . H341 . 109.3 no
N12 . C34 . H342 . 109.4 no
H341 . C34 . H342 . 109.2 no
N12 . C34 . H343 . 110.1 no
H341 . C34 . H343 . 109.4 no
H342 . C34 . H343 . 109.4 no
N13 . C36 . O7 . 124.6(7) yes
N13 . C36 . H361 . 117.6 no
O7 . C36 . H361 . 117.8 no
N13 . C37 . H371 . 109.8 no
N13 . C37 . H372 . 108.4 no
H371 . C37 . H372 . 109.4 no
N13 . C37 . H373 . 110.2 no
H371 . C37 . H373 . 109.8 no
H372 . C37 . H373 . 109.2 no
N13 . C38 . H381 . 108.7 no
N13 . C38 . H382 . 110.6 no
H381 . C38 . H382 . 109.9 no
N13 . C38 . H383 . 108.3 no
H381 . C38 . H383 . 109.7 no
H382 . C38 . H383 . 109.7 no
N14 . C39 . O10 . 125(2) yes
N14 . C39 . H391 . 117.1 no
O10 . C39 . H391 . 118.4 no
N14 . C40 . H401 . 109.3 no
N14 . C40 . H402 . 108.3 no
H401 . C40 . H402 . 109.5 no
N14 . C40 . H403 . 110.4 no
H401 . C40 . H403 . 109.7 no
H402 . C40 . H403 . 109.7 no
N14 . C41 . H411 . 110.7 no
N14 . C41 . H412 . 108.4 no
H411 . C41 . H412 . 110.0 no
N14 . C41 . H413 . 108.0 no
H411 . C41 . H413 . 110.0 no
H412 . C41 . H413 . 109.8 no
N11 . C321 . H3211 . 109.5 no
N11 . C321 . H3212 . 109.3 no
H3211 . C321 . H3212 . 109.5 no
N11 . C321 . H3213 . 109.7 no
H3211 . C321 . H3213 . 109.5 no
H3212 . C321 . H3213 . 109.5 no
N11 . C321 . H3221 . 111.5 no
H3211 . C321 . H3221 . 105.7 no
H3213 . C321 . H3221 . 110.9 no
N11 . C322 . H3221 . 108.9 no
N11 . C322 . H3222 . 108.9 no
H3221 . C322 . H3222 . 109.5 no
N11 . C322 . H3223 . 110.7 no
H3221 . C322 . H3223 . 109.5 no
H3222 . C322 . H3223 . 109.5 no
N12 . C351 . H3511 . 102.5 no
N12 . C351 . H3512 . 107.9 no
H3511 . C351 . H3512 . 109.5 no
N12 . C351 . H3513 . 117.6 no
H3511 . C351 . H3513 . 109.5 no
H3512 . C351 . H3513 . 109.5 no
N12 . C352 . H3521 . 106.2 no
N12 . C352 . H3522 . 110.3 no
H3521 . C352 . H3522 . 109.5 no
N12 . C352 . H3523 . 111.8 no
H3521 . C352 . H3523 . 109.5 no
H3522 . C352 . H3523 . 109.5 no
Ni1 . N1 . C1 . 166.9(5) yes
C17 . N9 . C16 . 116.6(5) yes
C17 . N9 . Ni1 . 120.1(4) yes
C16 . N9 . Ni1 . 122.9(4) yes
C19 . N10 . C20 . 115.5(5) yes
C19 . N10 . Ni1 . 119.9(4) yes
C20 . N10 . Ni1 . 124.0(4) yes
C322 . N11 . C31 . 122.1(13) yes
C321 . N11 . C31 . 111.2(8) yes
C322 . N11 . C30 . 110.3(13) yes
C321 . N11 . C30 . 125.3(8) yes
C31 . N11 . C30 . 122.9(7) yes
C352 . N12 . C351 . 55(3) yes
C352 . N12 . C34 . 110(3) yes
C351 . N12 . C34 . 118(3) yes
C352 . N12 . C33 . 152(2) yes
C351 . N12 . C33 . 123(2) yes
C34 . N12 . C33 . 94.8(14) yes
C38 . N13 . C37 . 117.2(7) yes
C38 . N13 . C36 . 120.6(7) yes
C37 . N13 . C36 . 121.5(7) yes
C40 . N14 . C41 . 118.0(18) yes
C40 . N14 . C39 . 123.6(18) yes
C41 . N14 . C39 . 118.3(19) yes
Tb1 . O1 . C9 . 127.0(5) yes
Tb1 . O1 . C10 . 116.6(4) yes
C9 . O1 . C10 . 116.5(6) yes
C15 . O2 . Tb1 . 127.7(4) yes
C15 . O2 . Ni1 . 126.3(4) yes
Tb1 . O2 . Ni1 . 105.87(17) yes
C26 . O3 . Ni1 . 125.6(4) yes
C26 . O3 . Tb1 . 127.9(4) yes
Ni1 . O3 . Tb1 . 106.44(17) yes
Tb1 . O4 . C27 . 127.6(4) yes
Tb1 . O4 . C25 . 115.8(3) yes
C27 . O4 . C25 . 115.9(5) yes
C30 . O5 . Tb1 . 154.5(6) yes
Tb1 . O6 . C33 . 140.5(7) yes
Tb1 . O7 . C36 . 133.5(5) yes

loop_
_geom_bond_atom_site_label_1
_geom_bond_site_symmetry_1
_geom_bond_atom_site_label_2
_geom_bond_site_symmetry_2
_geom_bond_distance
_geom_bond_publ_flag
W1 . C1 . 2.167(6) yes
W1 . C2 . 2.164(7) yes
W1 . C3 . 2.175(6) yes
W1 . C4 . 2.165(7) yes
W1 . C5 . 2.169(6) yes
W1 . C6 . 2.175(6) yes
W1 . C7 . 2.163(7) yes
W1 . C8 . 2.168(7) yes
Ni1 . N1 . 2.069(5) yes
Ni1 . N9 . 2.029(5) yes
Ni1 . N10 . 2.016(5) yes
Ni1 . O2 . 2.024(4) yes
Ni1 . O3 . 2.031(4) yes
Ni1 . O9 . 2.150(6) yes
Tb1 . O1 . 2.588(5) yes
Tb1 . O2 . 2.300(4) yes
Tb1 . O3 . 2.279(4) yes
Tb1 . O4 . 2.578(4) yes
Tb1 . O5 . 2.303(5) yes
Tb1 . O6 . 2.328(5) yes
Tb1 . O7 . 2.332(5) yes
Tb1 . O8 . 2.333(5) yes
C1 . N1 . 1.135(8) yes
C2 . N2 . 1.134(9) yes
C3 . N3 . 1.127(10) yes
C4 . N4 . 1.141(10) yes
C5 . N5 . 1.128(9) yes
C6 . N6 . 1.120(9) yes
C7 . N7 . 1.137(10) yes
C8 . N8 . 1.118(11) yes
C9 . O1 . 1.421(9) yes
C9 . H91 . 0.958 no
C9 . H92 . 0.961 no
C9 . H93 . 0.961 no
C10 . C11 . 1.367(9) yes
C10 . C15 . 1.400(9) yes
C10 . O1 . 1.392(8) yes
C11 . C12 . 1.376(10) yes
C11 . H111 . 0.924 no
C12 . C13 . 1.359(11) yes
C12 . H121 . 0.931 no
C13 . C14 . 1.403(9) yes
C13 . H131 . 0.931 no
C14 . C15 . 1.395(9) yes
C14 . C16 . 1.461(9) yes
C15 . O2 . 1.334(7) yes
C16 . N9 . 1.278(8) yes
C16 . H161 . 0.934 no
C17 . C18 . 1.531(9) yes
C17 . N9 . 1.460(8) yes
C17 . H171 . 0.967 no
C17 . H172 . 0.964 no
C18 . C19 . 1.538(9) yes
C18 . C28 . 1.531(10) yes
C18 . C29 . 1.494(12) yes
C19 . N10 . 1.480(8) yes
C19 . H191 . 0.972 no
C19 . H192 . 0.975 no
C20 . C21 . 1.446(9) yes
C20 . N10 . 1.291(8) yes
C20 . H201 . 0.926 no
C21 . C22 . 1.423(9) yes
C21 . C26 . 1.408(9) yes
C22 . C23 . 1.376(10) yes
C22 . H221 . 0.931 no
C23 . C24 . 1.385(10) yes
C23 . H231 . 0.929 no
C24 . C25 . 1.388(8) yes
C24 . H241 . 0.931 no
C25 . C26 . 1.395(8) yes
C25 . O4 . 1.392(8) yes
C26 . O3 . 1.328(7) yes
C27 . O4 . 1.442(8) yes
C27 . H271 . 0.954 no
C27 . H272 . 0.960 no
C27 . H273 . 0.957 no
C28 . H281 . 0.961 no
C28 . H282 . 0.963 no
C28 . H283 . 0.967 no
C29 . H291 . 0.957 no
C29 . H292 . 0.955 no
C29 . H293 . 0.951 no
C30 . N11 . 1.291(8) yes
C30 . O5 . 1.230(9) yes
C30 . H301 . 0.935 no
C31 . N11 . 1.439(9) yes
C31 . H311 . 0.961 no
C31 . H312 . 0.953 no
C31 . H313 . 0.960 no
C33 . N12 . 1.347(9) yes
C33 . O6 . 1.176(8) yes
C33 . H331 . 0.928 no
C34 . N12 . 1.40(2) yes
C34 . H341 . 0.951 no
C34 . H342 . 0.953 no
C34 . H343 . 0.953 no
C36 . N13 . 1.308(9) yes
C36 . O7 . 1.250(9) yes
C36 . H361 . 0.937 no
C37 . N13 . 1.451(11) yes
C37 . H371 . 0.962 no
C37 . H372 . 0.960 no
C37 . H373 . 0.963 no
C38 . N13 . 1.474(10) yes
C38 . H381 . 0.964 no
C38 . H382 . 0.960 no
C38 . H383 . 0.964 no
C39 . H391 2_776 1.176 no
C39 . N14 . 1.35(3) yes
C39 . O10 . 1.25(2) yes
C39 . H391 . 0.960 no
C40 . N14 . 1.44(3) yes
C40 . H401 . 0.958 no
C40 . H402 . 0.962 no
C40 . H403 . 0.959 no
C41 . N14 . 1.41(3) yes
C41 . H411 . 0.960 no
C41 . H412 . 0.961 no
C41 . H413 . 0.963 no
C321 . N11 . 1.439(15) yes
C321 . H3211 . 0.960 no
C321 . H3212 . 0.960 no
C321 . H3213 . 0.960 no
C321 . H3221 . 1.013 no
C322 . N11 . 1.52(3) yes
C322 . H3221 . 0.960 no
C322 . H3222 . 0.960 no
C322 . H3223 . 0.960 no
C351 . N12 . 1.41(4) yes
C351 . H3511 . 0.960 no
C351 . H3512 . 0.960 no
C351 . H3513 . 0.960 no
C352 . N12 . 1.491(10) yes
C352 . H3521 . 0.960 no
C352 . H3522 . 0.960 no
C352 . H3523 . 0.960 no

loop_
_geom_hbond_atom_site_label_D
_geom_hbond_site_symmetry_D
_geom_hbond_atom_site_label_H
_geom_hbond_site_symmetry_H
_geom_hbond_atom_site_label_A
_geom_hbond_site_symmetry_A
_geom_hbond_angle_DHA
_geom_hbond_distance_DH
_geom_hbond_distance_HA
_geom_hbond_distance_DA
_geom_hbond_publ_flag
N14 2_776 H391 . N14 . 154 1.39 1.98 3.283(2) yes
N14 2_776 H391 . O10 . 131 1.39 1.90 3.001(2) yes
O10 2_776 H412 . N14 . 141 1.23 1.94 3.001(2) yes
